data_4061384
_journal_name_full Organometallics
_journal_paper_doi 10.1021/om050133z
_journal_year 2005
_chemical_formula_sum 'C24.4 H14.4 B0.4 F9.6 N2 Pt0.4'
_chemical_formula_weight 600.34
_space_group_IT_number 2
_symmetry_cell_setting triclinic
_symmetry_space_group_name_Hall '-P 1'
_symmetry_space_group_name_H-M 'P -1'
_cell_angle_alpha 100.179(4)
_cell_angle_beta 98.503(4)
_cell_angle_gamma 94.680(4)
_cell_formula_units_Z 5
_cell_length_a 12.712(3)
_cell_length_b 13.046(3)
_cell_length_c 18.856(4)
_cell_measurement_temperature 571(2)
_cell_volume 3025.4(12)
_diffrn_ambient_temperature 571(2)
_exptl_crystal_density_diffrn 1.648
_cod_depositor_comments
;
The following automatic conversions were performed:
'_symmetry_cell_setting' value 'Triclinic' changed to 'triclinic'
according to '/home/saulius/struct/CIF-dictionaries/cif_core.dic'
dictionary named 'cif_core.dic' version 2.4.1 from 2010-06-29.

Automatic conversion script
Id: cif_fix_enum 1527 2010-12-29 10:47:43Z saulius 
;
_cod_original_formula_sum 'C24.40 H14.40 B0.40 F9.60 N2 Pt0.40'
_cod_database_code 4061384

loop_
_symmetry_equiv_pos_as_xyz
'x, y, z'
'-x, -y, -z'

loop_
_atom_site_label
_atom_site_type_symbol
_atom_site_fract_x
_atom_site_fract_y
_atom_site_fract_z
_atom_site_U_iso_or_equiv
_atom_site_adp_type
_atom_site_occupancy
_atom_site_symmetry_multiplicity
_atom_site_calc_flag
_atom_site_refinement_flags
_atom_site_disorder_assembly
_atom_site_disorder_group
Pt1 Pt 0.522677(18) 0.406258(18) 0.812110(11) 0.05834(9) Uani 1 1 d . . .
B1 B 0.0009(4) -0.0255(4) 0.7447(3) 0.0410(14) Uani 1 1 d . . .
N1 N 0.6179(3) 0.4351(4) 0.6538(2) 0.0551(11) Uani 1 1 d . . .
N2 N 0.6077(3) 0.3172(3) 0.7367(2) 0.0593(12) Uani 1 1 d . . .
N3 N 0.4318(3) 0.5324(3) 0.6767(2) 0.0508(10) Uani 1 1 d . . .
N4 N 0.3958(3) 0.3808(3) 0.7310(2) 0.0548(11) Uani 1 1 d . . .
N5 N 0.6446(4) 0.4261(4) 0.8923(2) 0.0757(15) Uani 1 1 d . . .
C1 C 0.6183(4) 0.2174(5) 0.7427(3) 0.0763(18) Uani 1 1 d . . .
H1A H 0.6112 0.1983 0.7871 0.092 Uiso 1 1 calc R . .
C2 C 0.6389(5) 0.1423(5) 0.6882(4) 0.0847(19) Uani 1 1 d . . .
H2A H 0.6461 0.0748 0.6964 0.102 Uiso 1 1 calc R . .
C3 C 0.6490(5) 0.1656(5) 0.6209(4) 0.0840(19) Uani 1 1 d . . .
H3A H 0.6605 0.1142 0.5828 0.101 Uiso 1 1 calc R . .
C4 C 0.6416(4) 0.2675(5) 0.6119(3) 0.0636(15) Uani 1 1 d . . .
C5 C 0.6478(5) 0.3245(5) 0.5552(3) 0.0774(17) Uani 1 1 d . . .
H5A H 0.6591 0.2978 0.5082 0.093 Uiso 1 1 calc R . .
C6 C 0.6345(4) 0.4239(5) 0.5814(3) 0.0720(16) Uani 1 1 d . . .
H6A H 0.6360 0.4778 0.5551 0.086 Uiso 1 1 calc R . .
C7 C 0.6225(4) 0.3397(4) 0.6723(3) 0.0531(13) Uani 1 1 d . . .
C8 C 0.3243(5) 0.2966(5) 0.7251(3) 0.0775(17) Uani 1 1 d . . .
H8A H 0.3378 0.2500 0.7566 0.093 Uiso 1 1 calc R . .
C9 C 0.2314(5) 0.2767(5) 0.6743(4) 0.091(2) Uani 1 1 d . . .
H9A H 0.1842 0.2176 0.6723 0.109 Uiso 1 1 calc R . .
C10 C 0.2077(5) 0.3429(6) 0.6265(4) 0.090(2) Uani 1 1 d . . .
H10A H 0.1447 0.3298 0.5926 0.108 Uiso 1 1 calc R . .
C11 C 0.2791(4) 0.4286(5) 0.6301(3) 0.0626(15) Uani 1 1 d . . .
C12 C 0.2838(5) 0.5141(5) 0.5933(3) 0.0747(17) Uani 1 1 d . . .
H12A H 0.2324 0.5264 0.5561 0.090 Uiso 1 1 calc R . .
C13 C 0.3754(5) 0.5737(5) 0.6217(3) 0.0677(16) Uani 1 1 d . . .
H13A H 0.3985 0.6347 0.6068 0.081 Uiso 1 1 calc R . .
C14 C 0.3729(4) 0.4441(4) 0.6832(2) 0.0484(12) Uani 1 1 d . . .
C15 C 0.5336(4) 0.5796(4) 0.7147(3) 0.0512(13) Uani 1 1 d . . .
C16 C 0.6254(4) 0.5334(4) 0.7025(3) 0.0518(13) Uani 1 1 d . . .
C17 C 0.7250(5) 0.5842(6) 0.7362(3) 0.0732(17) Uani 1 1 d . . .
H17A H 0.7868 0.5530 0.7291 0.088 Uiso 1 1 calc R . .
C18 C 0.7315(7) 0.6813(7) 0.7800(4) 0.104(2) Uani 1 1 d . . .
H18A H 0.7982 0.7163 0.8019 0.125 Uiso 1 1 calc R . .
C19 C 0.6410(8) 0.7271(6) 0.7919(4) 0.107(2) Uani 1 1 d . . .
H19A H 0.6466 0.7927 0.8219 0.128 Uiso 1 1 calc R . .
C20 C 0.5419(5) 0.6766(5) 0.7597(3) 0.0761(17) Uani 1 1 d . . .
H20A H 0.4805 0.7077 0.7683 0.091 Uiso 1 1 calc R . .
C21 C 0.4268(5) 0.4680(5) 0.8840(3) 0.0769(18) Uani 1 1 d . . .
H21A H 0.3650 0.4173 0.8800 0.092 Uiso 1 1 calc R . .
H21B H 0.4663 0.4764 0.9332 0.092 Uiso 1 1 calc R . .
C22 C 0.3874(5) 0.5708(5) 0.8748(3) 0.0682(16) Uani 1 1 d . . .
C23 C 0.4401(6) 0.6642(7) 0.9154(4) 0.096(2) Uani 1 1 d . . .
H23A H 0.5020 0.6633 0.9484 0.115 Uiso 1 1 calc R . .
C24 C 0.4030(7) 0.7582(6) 0.9081(5) 0.112(2) Uani 1 1 d . . .
H24A H 0.4406 0.8202 0.9356 0.134 Uiso 1 1 calc R . .
C25 C 0.3108(8) 0.7620(7) 0.8604(5) 0.110(3) Uani 1 1 d . . .
H25A H 0.2858 0.8259 0.8558 0.132 Uiso 1 1 calc R . .
C26 C 0.2567(6) 0.6705(7) 0.8201(4) 0.096(2) Uani 1 1 d . . .
H26A H 0.1946 0.6720 0.7875 0.115 Uiso 1 1 calc R . .
C27 C 0.2937(4) 0.5762(5) 0.8276(3) 0.0722(16) Uani 1 1 d . . .
H27A H 0.2553 0.5145 0.8004 0.087 Uiso 1 1 calc R . .
C28 C 0.7117(5) 0.4319(6) 0.9383(3) 0.092(2) Uani 1 1 d . . .
C29 C 0.8022(6) 0.4425(8) 0.9976(4) 0.152(4) Uani 1 1 d . . .
H29A H 0.8615 0.4126 0.9789 0.228 Uiso 1 1 calc R . .
H29B H 0.7821 0.4065 1.0346 0.228 Uiso 1 1 calc R . .
H29C H 0.8226 0.5154 1.0183 0.228 Uiso 1 1 calc R . .
C30 C -0.0493(3) -0.0375(3) 0.8190(2) 0.0409(11) Uani 1 1 d . . .
C31 C -0.0117(4) -0.1058(3) 0.8638(2) 0.0444(12) Uani 1 1 d . . .
H31A H 0.0486 -0.1386 0.8549 0.053 Uiso 1 1 calc R . .
C32 C -0.0616(4) -0.1257(4) 0.9210(2) 0.0536(13) Uani 1 1 d . . .
C33 C -0.1508(4) -0.0781(4) 0.9363(3) 0.0586(14) Uani 1 1 d . . .
H33A H -0.1840 -0.0914 0.9750 0.070 Uiso 1 1 calc R . .
C34 C -0.1892(4) -0.0108(4) 0.8932(3) 0.0554(13) Uani 1 1 d . . .
C35 C -0.1402(4) 0.0081(3) 0.8351(2) 0.0453(12) Uani 1 1 d . . .
H35A H -0.1690 0.0528 0.8059 0.054 Uiso 1 1 calc R . .
C36 C -0.0237(7) -0.2057(7) 0.9641(4) 0.0746(19) Uani 1 1 d . . .
C37 C -0.2861(7) 0.0432(7) 0.9064(5) 0.083(2) Uani 1 1 d . . .
C38 C -0.0596(4) -0.1267(3) 0.6852(2) 0.0406(11) Uani 1 1 d . . .
C39 C -0.0188(4) -0.2237(4) 0.6735(2) 0.0447(12) Uani 1 1 d . . .
H39A H 0.0486 -0.2297 0.6984 0.054 Uiso 1 1 calc R . .
C40 C -0.0748(4) -0.3109(4) 0.6263(3) 0.0472(12) Uani 1 1 d . . .
C41 C -0.1761(4) -0.3055(4) 0.5888(3) 0.0556(13) Uani 1 1 d . . .
H41A H -0.2137 -0.3634 0.5564 0.067 Uiso 1 1 calc R . .
C42 C -0.2191(4) -0.2119(4) 0.6009(3) 0.0518(13) Uani 1 1 d . . .
C43 C -0.1624(4) -0.1254(4) 0.6477(3) 0.0479(12) Uani 1 1 d . . .
H43A H -0.1941 -0.0635 0.6546 0.058 Uiso 1 1 calc R . .
C44 C -0.3300(5) -0.2054(7) 0.5623(5) 0.0793(19) Uani 1 1 d . . .
C45 C -0.0263(7) -0.4109(5) 0.6149(4) 0.0676(16) Uani 1 1 d . . .
C46 C -0.0235(3) 0.0849(4) 0.7182(3) 0.0392(11) Uani 1 1 d . . .
C47 C -0.0392(3) 0.0912(4) 0.6445(3) 0.0466(12) Uani 1 1 d . . .
H47A H -0.0386 0.0309 0.6099 0.056 Uiso 1 1 calc R . .
C48 C -0.0556(4) 0.1847(4) 0.6209(3) 0.0514(13) Uani 1 1 d . . .
C49 C -0.0570(4) 0.2752(4) 0.6703(3) 0.0555(14) Uani 1 1 d . . .
H49A H -0.0695 0.3376 0.6548 0.067 Uiso 1 1 calc R . .
C50 C -0.0394(4) 0.2714(4) 0.7443(3) 0.0490(12) Uani 1 1 d . . .
C51 C -0.0223(3) 0.1784(4) 0.7668(3) 0.0456(12) Uani 1 1 d . . .
H51A H -0.0093 0.1782 0.8166 0.055 Uiso 1 1 calc R . .
C52 C -0.0367(7) 0.3696(5) 0.8001(4) 0.0752(17) Uani 1 1 d . . .
C53 C -0.0720(6) 0.1838(6) 0.5407(3) 0.0718(18) Uani 1 1 d . . .
C54 C 0.1321(3) -0.0172(3) 0.7593(2) 0.0417(11) Uani 1 1 d . . .
C55 C 0.1906(4) -0.0548(4) 0.7050(3) 0.0481(12) Uani 1 1 d . . .
H55A H 0.1538 -0.0936 0.6608 0.058 Uiso 1 1 calc R . .
C56 C 0.3013(4) -0.0370(4) 0.7141(3) 0.0543(13) Uani 1 1 d . . .
C57 C 0.3582(4) 0.0191(4) 0.7790(3) 0.0563(14) Uani 1 1 d . . .
H57A H 0.4326 0.0292 0.7861 0.068 Uiso 1 1 calc R . .
C58 C 0.3035(4) 0.0600(4) 0.8335(3) 0.0505(13) Uani 1 1 d . . .
C59 C 0.3615(7) -0.0814(8) 0.6565(5) 0.084(2) Uani 1 1 d . . .
C60 C 0.1928(4) 0.0406(4) 0.8234(3) 0.0474(12) Uani 1 1 d . . .
H60A H 0.1576 0.0675 0.8612 0.057 Uiso 1 1 calc R . .
C61 C 0.3657(6) 0.1244(6) 0.9023(3) 0.0750(18) Uani 1 1 d . . .
F1A F -0.3684(10) 0.0141(11) 0.8417(6) 0.095(3) Uani 0.50 1 d P . .
F1 F -0.3686(12) -0.0150(17) 0.8898(13) 0.170(8) Uani 0.50 1 d P . .
F2 F -0.2874(18) 0.1304(19) 0.8922(13) 0.171(13) Uani 0.50 1 d P . .
F2A F -0.3335(18) 0.020(2) 0.9577(14) 0.183(15) Uani 0.50 1 d P . .
F3 F -0.2720(14) 0.1456(12) 0.9094(10) 0.098(7) Uani 0.50 1 d P . .
F3A F -0.2832(13) 0.0656(12) 0.9817(10) 0.122(7) Uani 0.50 1 d P . .
F4A F -0.3475(18) -0.241(4) 0.4925(10) 0.132(9) Uani 0.50 1 d P . .
F4 F -0.3784(17) -0.2939(13) 0.533(3) 0.152(8) Uani 0.50 1 d P . .
F5A F -0.363(2) -0.1119(13) 0.569(2) 0.127(11) Uani 0.50 1 d P . .
F5 F -0.3229(14) -0.159(4) 0.5065(19) 0.157(9) Uani 0.50 1 d P . .
F6A F -0.3829(18) -0.152(4) 0.5993(16) 0.168(13) Uani 0.50 1 d P . .
F6 F -0.4044(9) -0.261(3) 0.5892(19) 0.136(8) Uani 0.50 1 d P . .
F7A F -0.0959(18) -0.4928(14) 0.6002(15) 0.117(10) Uani 0.50 1 d P . .
F7 F 0.0673(16) -0.3978(17) 0.6005(14) 0.122(8) Uani 0.50 1 d P . .
F8 F -0.0133(18) -0.4435(16) 0.6771(12) 0.126(8) Uani 0.50 1 d P . .
F8A F 0.0452(15) -0.4268(13) 0.6713(10) 0.102(7) Uani 0.50 1 d P . .
F9A F 0.027(2) -0.4227(17) 0.5601(11) 0.119(9) Uani 0.50 1 d P . .
F9 F -0.082(2) -0.4842(18) 0.5704(19) 0.182(14) Uani 0.50 1 d P . .
F10A F -0.020(2) -0.1743(19) 1.0338(8) 0.115(10) Uani 0.50 1 d P . .
F10 F 0.082(2) -0.197(2) 0.9839(15) 0.114(12) Uani 0.50 1 d P . .
F11 F -0.081(2) -0.2932(19) 0.9520(13) 0.147(11) Uani 0.50 1 d P . .
F11A F -0.048(3) -0.2989(17) 0.9235(13) 0.170(13) Uani 0.50 1 d P . .
F12A F 0.067(3) -0.230(3) 0.955(2) 0.174(16) Uani 0.50 1 d P . .
F12 F -0.063(3) -0.206(3) 1.0243(14) 0.169(14) Uani 0.50 1 d P . .
F13 F -0.112(3) 0.3565(17) 0.8390(17) 0.142(7) Uani 0.50 1 d P . .
F13A F -0.053(4) 0.4512(12) 0.7755(8) 0.144(9) Uani 0.50 1 d P . .
F14 F -0.1302(17) 0.409(2) 0.793(2) 0.163(9) Uani 0.50 1 d P . .
F14A F 0.052(2) 0.388(2) 0.8456(17) 0.137(6) Uani 0.50 1 d P . .
F15A F 0.033(3) 0.4427(17) 0.7954(17) 0.137(7) Uani 0.50 1 d P . .
F15 F -0.020(4) 0.3583(13) 0.8676(6) 0.131(8) Uani 0.50 1 d P . .
F16A F 0.003(2) 0.1473(19) 0.5081(11) 0.118(11) Uani 0.50 1 d P . .
F16 F -0.159(2) 0.129(3) 0.5102(16) 0.150(12) Uani 0.50 1 d P . .
F17A F 0.0139(18) 0.171(2) 0.5142(13) 0.136(12) Uani 0.50 1 d P . .
F17 F -0.067(2) 0.279(3) 0.5237(18) 0.121(10) Uani 0.50 1 d P . .
F18A F -0.140(3) 0.107(2) 0.5006(15) 0.150(13) Uani 0.50 1 d P . .
F18 F -0.117(2) 0.264(3) 0.5250(17) 0.124(9) Uani 0.50 1 d P . .
F19A F 0.3859(18) 0.0822(13) 0.9536(8) 0.170(10) Uani 0.50 1 d P . .
F19 F 0.451(2) 0.175(2) 0.8968(14) 0.093(7) Uani 0.50 1 d P . .
F20A F 0.3120(11) 0.1580(10) 0.9496(6) 0.072(3) Uani 0.50 1 d P . .
F20 F 0.3068(14) 0.2081(12) 0.9286(10) 0.145(6) Uani 0.50 1 d P . .
F21A F 0.4296(10) 0.0581(14) 0.9378(8) 0.099(5) Uani 0.50 1 d P . .
F21 F 0.434(2) 0.199(2) 0.8884(15) 0.110(10) Uani 0.50 1 d P . .
F22A F 0.327(3) -0.184(2) 0.624(2) 0.112(12) Uani 0.50 1 d P . .
F22 F 0.452(2) -0.115(3) 0.6835(15) 0.151(13) Uani 0.50 1 d P . .
F23A F 0.378(4) -0.006(3) 0.6161(19) 0.183(17) Uani 0.50 1 d P . .
F23 F 0.310(3) -0.155(2) 0.6125(19) 0.124(12) Uani 0.50 1 d P . .
F24A F 0.355(3) -0.039(3) 0.6007(13) 0.112(6) Uani 0.50 1 d P . .
F24 F 0.4614(17) -0.075(3) 0.6737(13) 0.149(12) Uani 0.50 1 d P . .

loop_
_atom_site_aniso_label
_atom_site_aniso_U_11
_atom_site_aniso_U_22
_atom_site_aniso_U_33
_atom_site_aniso_U_23
_atom_site_aniso_U_13
_atom_site_aniso_U_12
Pt1 0.06724(15) 0.06556(16) 0.04881(13) 0.02185(11) 0.01295(9) 0.01615(10)
B1 0.048(3) 0.039(3) 0.038(3) 0.008(3) 0.011(2) 0.010(3)
N1 0.055(3) 0.060(3) 0.051(3) 0.011(3) 0.012(2) 0.007(2)
N2 0.062(3) 0.060(3) 0.064(3) 0.023(3) 0.018(2) 0.015(2)
N3 0.048(3) 0.055(3) 0.048(2) 0.011(2) 0.002(2) 0.006(2)
N4 0.059(3) 0.049(3) 0.059(3) 0.011(2) 0.016(2) 0.006(2)
N5 0.076(4) 0.103(4) 0.053(3) 0.026(3) 0.005(3) 0.028(3)
C1 0.079(4) 0.079(5) 0.081(5) 0.032(4) 0.021(3) 0.019(4)
C2 0.099(5) 0.061(4) 0.104(5) 0.020(4) 0.037(4) 0.020(4)
C3 0.074(4) 0.078(5) 0.099(5) 0.000(4) 0.024(4) 0.017(4)
C4 0.067(4) 0.060(4) 0.063(4) 0.003(3) 0.015(3) 0.011(3)
C5 0.098(5) 0.084(5) 0.052(4) 0.002(4) 0.023(3) 0.023(4)
C6 0.082(4) 0.087(5) 0.050(4) 0.015(4) 0.021(3) 0.009(4)
C7 0.044(3) 0.055(4) 0.059(3) 0.011(3) 0.006(2) 0.001(3)
C8 0.071(4) 0.073(4) 0.095(5) 0.028(4) 0.025(4) 0.003(4)
C9 0.064(5) 0.088(5) 0.115(6) 0.018(5) 0.014(4) -0.028(4)
C10 0.060(4) 0.115(6) 0.086(5) 0.015(4) 0.006(3) -0.016(4)
C11 0.046(3) 0.083(4) 0.057(3) 0.006(3) 0.012(3) 0.004(3)
C12 0.057(4) 0.111(5) 0.060(4) 0.024(4) 0.006(3) 0.025(4)
C13 0.069(4) 0.085(4) 0.058(3) 0.031(3) 0.009(3) 0.025(4)
C14 0.046(3) 0.057(3) 0.042(3) 0.005(3) 0.010(2) 0.009(3)
C15 0.061(4) 0.039(3) 0.050(3) 0.011(3) -0.001(3) -0.001(3)
C16 0.056(4) 0.051(4) 0.046(3) 0.013(3) 0.003(3) -0.006(3)
C17 0.059(4) 0.088(5) 0.067(4) 0.020(4) -0.003(3) -0.010(4)
C18 0.098(6) 0.103(7) 0.087(6) 0.010(5) -0.021(5) -0.044(5)
C19 0.131(7) 0.071(5) 0.094(6) -0.011(4) -0.010(6) -0.025(5)
C20 0.091(5) 0.057(4) 0.073(4) 0.003(4) 0.004(4) 0.008(4)
C21 0.090(4) 0.099(5) 0.052(3) 0.021(3) 0.025(3) 0.031(4)
C22 0.077(4) 0.081(5) 0.047(3) 0.001(4) 0.016(3) 0.021(4)
C23 0.097(5) 0.111(6) 0.066(5) -0.013(5) 0.005(4) 0.015(5)
C24 0.128(7) 0.077(6) 0.114(7) -0.027(5) 0.018(6) 0.009(5)
C25 0.130(7) 0.096(7) 0.112(7) 0.012(6) 0.033(5) 0.051(6)
C26 0.090(5) 0.116(6) 0.082(5) 0.010(5) 0.004(4) 0.048(5)
C27 0.062(4) 0.090(5) 0.060(4) 0.002(4) 0.006(3) 0.011(3)
C28 0.085(5) 0.143(7) 0.057(4) 0.030(4) 0.015(4) 0.037(5)
C29 0.096(6) 0.292(12) 0.068(5) 0.028(6) -0.003(4) 0.065(7)
C30 0.044(3) 0.042(3) 0.033(2) 0.001(2) 0.002(2) 0.003(2)
C31 0.044(3) 0.040(3) 0.046(3) 0.006(3) 0.001(2) 0.006(2)
C32 0.063(4) 0.057(3) 0.041(3) 0.016(3) 0.003(2) -0.001(3)
C33 0.066(4) 0.065(4) 0.045(3) 0.009(3) 0.019(3) -0.005(3)
C34 0.056(3) 0.056(3) 0.060(3) 0.018(3) 0.020(3) 0.013(3)
C35 0.049(3) 0.044(3) 0.044(3) 0.012(2) 0.007(2) 0.008(2)
C36 0.080(6) 0.081(6) 0.071(5) 0.032(5) 0.012(4) 0.016(5)
C37 0.083(6) 0.090(7) 0.095(6) 0.033(6) 0.049(5) 0.028(5)
C38 0.045(3) 0.037(3) 0.038(3) 0.002(2) 0.010(2) 0.003(2)
C39 0.044(3) 0.044(3) 0.048(3) 0.012(3) 0.010(2) 0.007(2)
C40 0.054(3) 0.035(3) 0.051(3) 0.004(3) 0.014(3) 0.001(3)
C41 0.055(4) 0.050(3) 0.055(3) -0.002(3) 0.011(3) -0.008(3)
C42 0.047(3) 0.051(4) 0.054(3) 0.002(3) 0.011(3) 0.002(3)
C43 0.049(3) 0.038(3) 0.057(3) 0.002(3) 0.014(3) 0.008(3)
C44 0.056(5) 0.080(6) 0.087(6) -0.009(6) -0.004(4) 0.004(5)
C45 0.084(5) 0.046(4) 0.073(5) 0.009(4) 0.015(4) 0.010(4)
C46 0.032(3) 0.041(3) 0.044(3) 0.010(3) 0.006(2) 0.000(2)
C47 0.047(3) 0.047(3) 0.045(3) 0.007(3) 0.009(2) 0.003(2)
C48 0.045(3) 0.060(4) 0.053(3) 0.020(3) 0.008(2) 0.001(3)
C49 0.053(3) 0.044(3) 0.075(4) 0.024(3) 0.011(3) 0.003(3)
C50 0.052(3) 0.036(3) 0.058(3) 0.007(3) 0.010(2) 0.003(2)
C51 0.049(3) 0.044(3) 0.044(3) 0.008(3) 0.011(2) 0.003(2)
C52 0.097(6) 0.050(5) 0.079(5) 0.009(4) 0.017(5) 0.010(4)
C53 0.069(5) 0.083(6) 0.064(4) 0.033(5) -0.004(4) -0.005(5)
C54 0.044(3) 0.036(3) 0.047(3) 0.010(3) 0.009(2) 0.007(2)
C55 0.048(3) 0.045(3) 0.047(3) 0.002(3) 0.007(2) 0.003(2)
C56 0.050(3) 0.056(4) 0.058(4) 0.007(3) 0.017(3) 0.006(3)
C57 0.043(3) 0.066(4) 0.062(4) 0.016(3) 0.012(3) 0.006(3)
C58 0.046(3) 0.052(3) 0.048(3) 0.008(3) 0.000(2) -0.007(3)
C59 0.061(6) 0.105(7) 0.073(6) -0.017(6) 0.015(4) 0.005(5)
C60 0.052(3) 0.049(3) 0.042(3) 0.010(3) 0.010(2) 0.004(2)
C61 0.063(5) 0.094(6) 0.062(4) 0.008(4) 0.013(4) -0.021(4)
F1A 0.043(5) 0.114(8) 0.119(9) -0.001(7) 0.002(6) 0.022(5)
F1 0.063(8) 0.21(2) 0.21(2) -0.050(17) 0.047(15) 0.028(10)
F2 0.19(2) 0.22(3) 0.194(18) 0.154(18) 0.136(16) 0.166(19)
F2A 0.17(2) 0.27(3) 0.22(2) 0.20(2) 0.16(2) 0.15(2)
F3 0.086(8) 0.064(9) 0.120(10) -0.029(9) -0.001(7) 0.011(6)
F3A 0.147(13) 0.099(8) 0.136(10) -0.009(7) 0.105(9) 0.027(7)
F4A 0.098(13) 0.21(2) 0.062(8) -0.043(15) -0.024(8) 0.058(15)
F4 0.070(11) 0.102(10) 0.23(3) -0.019(16) -0.066(15) -0.014(8)
F5A 0.100(13) 0.069(7) 0.17(3) -0.017(11) -0.067(15) 0.025(7)
F5 0.115(10) 0.22(2) 0.13(2) 0.06(2) -0.040(12) 0.037(16)
F6A 0.065(10) 0.26(4) 0.152(16) -0.05(2) -0.003(8) 0.082(18)
F6 0.045(6) 0.20(2) 0.186(18) 0.094(17) 0.020(8) -0.010(10)
F7A 0.089(11) 0.031(8) 0.23(3) 0.033(14) 0.019(14) -0.007(7)
F7 0.086(10) 0.080(10) 0.22(2) 0.022(15) 0.068(13) 0.042(8)
F8 0.174(19) 0.087(10) 0.145(14) 0.060(10) 0.040(17) 0.061(13)
F8A 0.115(12) 0.060(7) 0.111(14) -0.010(8) -0.033(10) 0.038(9)
F9A 0.18(2) 0.080(12) 0.121(12) 0.018(10) 0.094(13) 0.053(14)
F9 0.16(3) 0.087(17) 0.22(2) -0.112(16) -0.079(17) 0.057(16)
F10A 0.19(2) 0.110(8) 0.032(7) 0.024(6) -0.032(11) -0.006(11)
F10 0.081(13) 0.125(10) 0.13(2) 0.056(12) -0.043(15) 0.010(9)
F11 0.222(16) 0.087(13) 0.105(17) 0.060(13) -0.071(14) -0.059(11)
F11A 0.34(3) 0.046(9) 0.101(15) 0.035(9) -0.066(17) 0.025(13)
F12A 0.19(4) 0.26(4) 0.15(3) 0.15(3) 0.07(2) 0.14(3)
F12 0.20(2) 0.24(3) 0.14(2) 0.14(2) 0.096(17) 0.12(2)
F13 0.176(18) 0.104(13) 0.142(17) -0.037(11) 0.097(15) 0.001(12)
F13A 0.29(3) 0.042(8) 0.114(8) 0.020(7) 0.022(19) 0.070(16)
F14 0.115(12) 0.125(18) 0.22(3) -0.043(13) 0.004(12) 0.064(12)
F14A 0.154(14) 0.088(15) 0.128(14) -0.040(11) -0.034(12) 0.006(10)
F15A 0.186(17) 0.046(9) 0.161(19) -0.032(8) 0.068(15) -0.046(10)
F15 0.27(3) 0.055(8) 0.058(6) -0.005(5) 0.016(12) 0.040(15)
F16A 0.17(3) 0.159(17) 0.054(9) 0.045(10) 0.042(11) 0.089(17)
F16 0.097(12) 0.28(3) 0.064(11) 0.052(14) -0.026(8) -0.026(14)
F17A 0.103(15) 0.23(2) 0.064(10) 0.013(10) 0.025(9) -0.054(13)
F17 0.21(3) 0.091(10) 0.078(7) 0.055(7) 0.041(15) 0.018(18)
F18A 0.22(3) 0.141(13) 0.054(9) 0.025(9) -0.037(13) -0.118(16)
F18 0.18(2) 0.14(2) 0.078(8) 0.070(10) 0.014(13) 0.056(19)
F19A 0.28(3) 0.128(14) 0.073(9) 0.053(11) -0.043(13) -0.100(15)
F19 0.070(8) 0.132(18) 0.065(9) 0.005(10) 0.009(7) -0.033(9)
F20A 0.074(7) 0.077(9) 0.054(5) -0.012(6) 0.014(5) -0.007(6)
F20 0.108(9) 0.124(13) 0.150(15) -0.077(10) -0.019(10) 0.009(10)
F21A 0.076(5) 0.157(11) 0.055(7) 0.009(6) -0.020(4) 0.046(6)
F21 0.14(2) 0.088(9) 0.079(8) 0.033(6) -0.022(9) -0.079(12)
F22A 0.13(3) 0.063(7) 0.15(2) -0.016(9) 0.08(2) 0.031(11)
F22 0.10(2) 0.24(2) 0.137(13) 0.039(14) 0.028(12) 0.11(2)
F23A 0.28(3) 0.13(2) 0.18(3) 0.023(17) 0.18(3) 0.022(19)
F23 0.085(10) 0.17(3) 0.092(9) -0.05(2) 0.015(8) 0.052(19)
F24A 0.173(13) 0.101(17) 0.073(7) 0.012(10) 0.062(7) 0.012(12)
F24 0.045(11) 0.24(3) 0.123(16) -0.085(18) 0.034(10) 0.004(11)

loop_
_geom_bond_atom_site_label_1
_geom_bond_atom_site_label_2
_geom_bond_distance
_geom_bond_site_symmetry_2
_geom_bond_publ_flag
Pt1 N5 1.965(5) . ?
Pt1 N4 2.014(4) . ?
Pt1 C21 2.058(5) . ?
Pt1 N2 2.148(4) . ?
B1 C38 1.627(7) . ?
B1 C54 1.641(7) . ?
B1 C46 1.644(6) . ?
B1 C30 1.649(6) . ?
N1 C7 1.354(6) . ?
N1 C6 1.397(6) . ?
N1 C16 1.426(6) . ?
N2 C7 1.336(6) . ?
N2 C1 1.342(6) . ?
N3 C14 1.356(6) . ?
N3 C13 1.385(6) . ?
N3 C15 1.416(6) . ?
N4 C14 1.344(6) . ?
N4 C8 1.344(7) . ?
N5 C28 1.110(7) . ?
C1 C2 1.360(8) . ?
C2 C3 1.376(8) . ?
C3 C4 1.379(7) . ?
C4 C7 1.407(7) . ?
C4 C5 1.413(7) . ?
C5 C6 1.337(7) . ?
C8 C9 1.382(8) . ?
C9 C10 1.373(8) . ?
C10 C11 1.367(8) . ?
C11 C14 1.415(6) . ?
C11 C12 1.416(7) . ?
C12 C13 1.330(7) . ?
C15 C20 1.380(7) . ?
C15 C16 1.387(7) . ?
C16 C17 1.387(7) . ?
C17 C18 1.374(9) . ?
C18 C19 1.367(10) . ?
C19 C20 1.374(9) . ?
C21 C22 1.498(7) . ?
C22 C23 1.380(8) . ?
C22 C27 1.393(7) . ?
C23 C24 1.372(9) . ?
C24 C25 1.377(10) . ?
C25 C26 1.367(9) . ?
C26 C27 1.375(8) . ?
C28 C29 1.460(9) . ?
C30 C35 1.391(6) . ?
C30 C31 1.397(5) . ?
C31 C32 1.381(6) . ?
C32 C33 1.379(6) . ?
C32 C36 1.500(7) . ?
C33 C34 1.369(6) . ?
C34 C35 1.387(6) . ?
C34 C37 1.498(8) . ?
C36 F12A 1.25(3) . ?
C36 F11 1.27(2) . ?
C36 F11A 1.30(3) . ?
C36 F10A 1.297(19) . ?
C36 F12 1.30(2) . ?
C36 F10 1.33(3) . ?
C37 F1 1.209(17) . ?
C37 F2 1.22(2) . ?
C37 F2A 1.279(16) . ?
C37 F3 1.324(18) . ?
C37 F3A 1.393(18) . ?
C37 F1A 1.457(17) . ?
C38 C43 1.393(6) . ?
C38 C39 1.401(6) . ?
C39 C40 1.384(6) . ?
C40 C41 1.388(6) . ?
C40 C45 1.483(7) . ?
C41 C42 1.374(6) . ?
C42 C43 1.377(6) . ?
C42 C44 1.504(8) . ?
C44 F6A 1.210(18) . ?
C44 F4 1.256(15) . ?
C44 F4A 1.295(18) . ?
C44 F5A 1.312(18) . ?
C44 F5 1.32(2) . ?
C44 F6 1.356(15) . ?
C45 F9 1.25(2) . ?
C45 F7 1.264(19) . ?
C45 F7A 1.29(2) . ?
C45 F8 1.31(2) . ?
C45 F9A 1.312(19) . ?
C45 F8A 1.350(19) . ?
C46 C51 1.387(6) . ?
C46 C47 1.393(6) . ?
C47 C48 1.391(6) . ?
C48 C49 1.372(7) . ?
C48 C53 1.493(7) . ?
C49 C50 1.390(6) . ?
C50 C51 1.377(6) . ?
C50 C52 1.502(8) . ?
C52 F13A 1.255(13) . ?
C52 F14A 1.286(15) . ?
C52 F15A 1.274(14) . ?
C52 F13 1.303(14) . ?
C52 F15 1.296(15) . ?
C52 F14 1.331(15) . ?
C53 F16 1.27(3) . ?
C53 F17A 1.28(3) . ?
C53 F16A 1.29(2) . ?
C53 F18 1.29(3) . ?
C53 F18A 1.32(2) . ?
C53 F17 1.34(3) . ?
C54 C60 1.390(6) . ?
C54 C55 1.396(6) . ?
C55 C56 1.387(6) . ?
C56 C57 1.376(7) . ?
C56 C59 1.481(8) . ?
C57 C58 1.379(6) . ?
C58 C60 1.388(6) . ?
C58 C61 1.488(7) . ?
C59 F24 1.26(2) . ?
C59 F23 1.22(3) . ?
C59 F24A 1.27(3) . ?
C59 F22 1.33(2) . ?
C59 F23A 1.37(3) . ?
C59 F22A 1.37(3) . ?
C61 F19A 1.201(14) . ?
C61 F20A 1.244(14) . ?
C61 F19 1.26(2) . ?
C61 F21 1.34(2) . ?
C61 F21A 1.420(16) . ?
C61 F20 1.432(16) . ?
F1A F1 1.04(2) . ?
F1 F2A 1.28(3) . ?
F2A F3A 0.85(4) . ?
F4A F5 1.06(2) . ?
F4A F4 1.20(3) . ?
F4 F6 1.18(2) . ?
F5A F6A 0.90(3) . ?
F5A F5 1.41(3) . ?
F6A F6 1.40(3) . ?
F7A F9 0.64(5) . ?
F7A F8 1.65(3) . ?
F7 F9A 0.85(2) . ?
F7 F8A 1.51(3) . ?
F8 F8A 0.79(2) . ?
F9A F9 1.60(4) . ?
F10A F12 0.64(4) . ?
F10A F10 1.72(4) . ?
F10 F12A 0.63(6) . ?
F11 F11A 0.73(5) . ?
F11 F12 1.59(4) . ?
F11A F12A 1.62(4) . ?
F13 F15 1.21(2) . ?
F13 F14 1.21(2) . ?
F13A F14 1.20(2) . ?
F13A F15A 1.133(19) . ?
F14A F15 1.12(2) . ?
F14A F15A 1.29(2) . ?
F16 F18 1.76(5) . ?
F17 F18 0.65(5) . ?
F19A F21A 0.73(3) . ?
F19A F20A 1.42(2) . ?
F20A F20 0.824(16) . ?
F22A F23 0.50(5) . ?
F22 F24 0.59(6) . ?
F23 F24A 1.65(5) . ?
